data_9012421
loop_
_publ_author_name
'Walitzi, E. M.'

_publ_section_title
;
 Die kristallstruktur von denningit, (Mn,Ca,Zn)Te2O5
;
_journal_name_full Naturwissenschaften
_journal_page_first 334
_journal_page_last 335
_journal_volume 51
_journal_year 1964
_chemical_formula_sum 'Ca0.3 Mg0.02 Mn0.56 O5 Te2 Zn0.12'
_chemical_name_mineral Denningite
_space_group_IT_number 133
_symmetry_space_group_name_Hall '-P 4ac 2b'
_symmetry_space_group_name_H-M 'P 42/n b c :2'
_cell_angle_alpha 90
_cell_angle_beta 90
_cell_angle_gamma 90
_cell_length_a 8.82
_cell_length_b 8.82
_cell_length_c 13.04
_cell_formula_units_Z 8
_cell_volume 1014.413
_database_code_amcsd 0014692
_exptl_crystal_density_diffrn 5.059
_cod_original_sg_symbol_H-M 'P 42/n b c'
_cod_original_formula_sum '(Mn.56 Ca.3 Zn.12 Mg.02) Te2 O5'
_cod_database_code 9012421

loop_
_space_group_symop_operation_xyz
x,y,z
-y,-x,1/2+z
y,x,1/2-z
1/2+y,-x,1/2-z
1/2-y,x,1/2+z
1/2+x,-y,z
1/2-x,y,-z
1/2+x,1/2+y,-z
1/2-x,1/2-y,z
1/2+y,1/2+x,1/2+z
1/2-y,1/2-x,1/2-z
-y,1/2+x,1/2-z
y,1/2-x,1/2+z
-x,1/2+y,z
x,1/2-y,-z
-x,-y,-z

loop_
_atom_site_label
_atom_site_fract_x
_atom_site_fract_y
_atom_site_fract_z
_atom_site_occupancy
MnM1 0.25000 0.25000 0.00000 0.56000
CaM1 0.25000 0.25000 0.00000 0.30000
ZnM1 0.25000 0.25000 0.00000 0.12000
MgM1 0.25000 0.25000 0.00000 0.02000
MnM2 0.25000 0.25000 0.25000 0.56000
CaM2 0.25000 0.25000 0.25000 0.30000
ZnM2 0.25000 0.25000 0.25000 0.12000
MgM2 0.25000 0.25000 0.25000 0.02000
Te 0.03800 0.56500 0.38200 1.00000
O1 0.16300 0.10200 0.35500 1.00000
O2 0.01500 0.37600 0.44500 1.00000
O3 0.55800 0.55800 0.25000 1.00000

loop_
_cod_related_entry_id
_cod_related_entry_database
_cod_related_entry_code
1 AMCSD 0014692
